data_4100874
loop_
_publ_author_name
'Ober, Matthias'
'M\"uller, Heiko'
'Pieck, Carsten'
'Gierlich, Johannes'
'Carell, Thomas'

_journal_name_full 'Journal of the American Chemical Society'
_journal_year 2005
_chemical_formula_sum 'C105 H71 Cl8 Fe N2 Na O10'
_chemical_formula_weight 1883.08
_space_group_IT_number 2
_symmetry_cell_setting triclinic
_symmetry_space_group_name_Hall '-P 1'
_symmetry_space_group_name_H-M 'P -1'
_cell_angle_alpha 76.0980(10)
_cell_angle_beta 72.4530(10)
_cell_angle_gamma 76.4360(10)
_cell_formula_units_Z 2
_cell_length_a 16.5031(7)
_cell_length_b 16.7301(7)
_cell_length_c 17.3222(8)
_cell_measurement_temperature 173(2)
_cell_volume 4358.1(3)
_diffrn_ambient_temperature 173(2)
_exptl_crystal_density_diffrn 1.435
_cod_database_code 4100874

loop_
_symmetry_equiv_pos_as_xyz
'x, y, z'
'-x, -y, -z'

loop_
_atom_site_label
_atom_site_type_symbol
_atom_site_fract_x
_atom_site_fract_y
_atom_site_fract_z
_atom_site_U_iso_or_equiv
_atom_site_adp_type
_atom_site_occupancy
_atom_site_symmetry_multiplicity
_atom_site_calc_flag
_atom_site_refinement_flags
_atom_site_disorder_assembly
_atom_site_disorder_group
Fe1 Fe 0.36520(3) 0.15208(3) 0.22244(3) 0.03681(16) Uani 1 1 d . . .
Na1 Na 0.22096(8) 0.30741(10) 0.18789(6) 0.0448(4) Uani 1 1 d . . .
O1 O 0.45721(16) 0.03074(15) 0.26904(12) 0.0441(6) Uani 1 1 d . . .
O2 O 0.56341(19) -0.07302(18) 0.22746(15) 0.0579(7) Uani 1 1 d . . .
O3 O 0.07944(18) 0.3807(2) 0.18411(17) 0.0655(8) Uani 1 1 d . . .
O4 O -0.01702(17) 0.41982(18) 0.11039(17) 0.0647(8) Uani 1 1 d . . .
O5 O 0.29731(18) 0.05748(19) 0.20148(17) 0.0576(7) Uani 1 1 d . . .
O6 O 0.2478(2) 0.18565(18) 0.15697(18) 0.0691(8) Uani 1 1 d . . .
O7 O 0.29917(17) 0.13738(17) 0.34504(15) 0.0559(7) Uani 1 1 d . . .
O8 O 0.20582(17) 0.2493(2) 0.32051(16) 0.0640(8) Uani 1 1 d . . .
O9 O 0.36723(19) 0.2946(2) 0.16270(17) 0.0640(8) Uani 1 1 d . . .
O10 O 0.4401(2) 0.22899(19) 0.24644(19) 0.0635(7) Uani 1 1 d . . .
N1 N 0.46877(18) 0.11487(18) 0.11627(15) 0.0389(6) Uani 1 1 d . . .
N2 N 0.2080(2) 0.3661(2) 0.04372(17) 0.0499(8) Uani 1 1 d . . .
C1 C 0.4440(3) -0.0163(3) 0.3541(2) 0.0576(10) Uani 1 1 d . . .
H1A H 0.4913 -0.0639 0.3570 0.086 Uiso 1 1 calc R . .
H1B H 0.3891 -0.0366 0.3709 0.086 Uiso 1 1 calc R . .
H1C H 0.4429 0.0204 0.3909 0.086 Uiso 1 1 calc R . .
C2 C 0.5175(2) -0.0071(2) 0.2128(2) 0.0409(8) Uani 1 1 d . . .
C3 C 0.5229(2) 0.0422(2) 0.12664(19) 0.0417(8) Uani 1 1 d . . .
C4 C 0.5827(2) 0.0069(3) 0.0622(2) 0.0536(9) Uani 1 1 d . . .
H4A H 0.6195 -0.0452 0.0721 0.064 Uiso 1 1 calc R . .
C5 C 0.5859(2) 0.0517(3) -0.0174(2) 0.0533(10) Uani 1 1 d . . .
H5A H 0.6260 0.0303 -0.0632 0.064 Uiso 1 1 calc R . .
C6 C 0.5308(2) 0.1272(2) -0.02991(19) 0.0430(8) Uani 1 1 d . . .
C7 C 0.4730(2) 0.1566(2) 0.0392(2) 0.0447(8) Uani 1 1 d . . .
H7A H 0.4352 0.2084 0.0311 0.054 Uiso 1 1 calc R . .
C8 C 0.5307(2) 0.1719(2) -0.11134(19) 0.0437(8) Uani 1 1 d . . .
C9 C 0.5311(2) 0.2052(2) -0.18101(19) 0.0390(7) Uani 1 1 d . . .
C10 C 0.5330(2) 0.2396(2) -0.26532(18) 0.0360(7) Uani 1 1 d . . .
C11 C 0.6067(2) 0.21742(19) -0.32751(17) 0.0324(7) Uani 1 1 d . . .
H11A H 0.6563 0.1822 -0.3133 0.039 Uiso 1 1 calc R . .
C12 C 0.60733(19) 0.24658(18) -0.40916(17) 0.0299(6) Uani 1 1 d . . .
C13 C 0.68063(19) 0.22717(19) -0.48305(18) 0.0326(7) Uani 1 1 d . . .
H13A H 0.7329 0.1909 -0.4676 0.039 Uiso 1 1 calc R . .
C14 C 0.69840(19) 0.3114(2) -0.53584(17) 0.0325(7) Uani 1 1 d . . .
C15 C 0.7778(2) 0.3371(2) -0.56456(19) 0.0393(8) Uani 1 1 d . . .
H15A H 0.8275 0.3017 -0.5508 0.047 Uiso 1 1 calc R . .
C16 C 0.7836(2) 0.4157(2) -0.6140(2) 0.0436(8) Uani 1 1 d . . .
H16A H 0.8376 0.4342 -0.6336 0.052 Uiso 1 1 calc R . .
C17 C 0.7117(2) 0.4669(2) -0.63470(19) 0.0415(8) Uani 1 1 d . . .
H17A H 0.7167 0.5201 -0.6688 0.050 Uiso 1 1 calc R . .
C18 C 0.6313(2) 0.4410(2) -0.60582(18) 0.0338(7) Uani 1 1 d . . .
H18A H 0.5817 0.4766 -0.6196 0.041 Uiso 1 1 calc R . .
C19 C 0.62525(19) 0.36278(19) -0.55691(16) 0.0292(6) Uani 1 1 d . . .
C20 C 0.6436(2) 0.18801(19) -0.53249(18) 0.0344(7) Uani 1 1 d . . .
C21 C 0.6760(3) 0.1113(2) -0.5568(2) 0.0470(8) Uani 1 1 d . . .
H21A H 0.7249 0.0763 -0.5411 0.056 Uiso 1 1 calc R . .
C22 C 0.6359(3) 0.0865(2) -0.6045(2) 0.0590(11) Uani 1 1 d . . .
H22A H 0.6572 0.0339 -0.6215 0.071 Uiso 1 1 calc R . .
C23 C 0.5652(3) 0.1376(2) -0.6273(2) 0.0566(10) Uani 1 1 d . . .
H23A H 0.5387 0.1199 -0.6605 0.068 Uiso 1 1 calc R . .
C24 C 0.5316(2) 0.2151(2) -0.60266(19) 0.0423(8) Uani 1 1 d . . .
H24A H 0.4829 0.2500 -0.6188 0.051 Uiso 1 1 calc R . .
C25 C 0.5707(2) 0.23967(19) -0.55456(17) 0.0315(6) Uani 1 1 d . . .
C26 C 0.54559(19) 0.32244(19) -0.52342(17) 0.0305(6) Uani 1 1 d . . .
H26A H 0.4935 0.3590 -0.5390 0.037 Uiso 1 1 calc R . .
C27 C 0.53383(19) 0.29818(18) -0.43036(17) 0.0278(6) Uani 1 1 d . . .
C28 C 0.46097(19) 0.32113(18) -0.37003(17) 0.0301(6) Uani 1 1 d . . .
H28A H 0.4117 0.3561 -0.3850 0.036 Uiso 1 1 calc R . .
C29 C 0.4596(2) 0.29300(19) -0.28677(18) 0.0331(7) Uani 1 1 d . . .
C30 C 0.3855(2) 0.3167(2) -0.22303(19) 0.0391(7) Uani 1 1 d . . .
C31 C 0.3248(2) 0.3365(2) -0.1682(2) 0.0424(8) Uani 1 1 d . . .
C32 C 0.2705(2) 0.3552(2) -0.0249(2) 0.0478(9) Uani 1 1 d . . .
H32A H 0.3289 0.3476 -0.0232 0.057 Uiso 1 1 calc R . .
C33 C 0.2538(2) 0.3544(2) -0.0989(2) 0.0418(8) Uani 1 1 d . . .
C34 C 0.1689(2) 0.3676(2) -0.1012(2) 0.0476(8) Uani 1 1 d . . .
H34A H 0.1551 0.3676 -0.1507 0.057 Uiso 1 1 calc R . .
C35 C 0.1036(2) 0.3810(2) -0.0305(2) 0.0503(9) Uani 1 1 d . . .
H35A H 0.0445 0.3911 -0.0307 0.060 Uiso 1 1 calc R . .
C36 C 0.1270(2) 0.3791(2) 0.0396(2) 0.0457(8) Uani 1 1 d . . .
C37 C 0.0610(3) 0.3928(2) 0.1192(2) 0.0530(10) Uani 1 1 d . . .
C38 C -0.0834(3) 0.4336(3) 0.1865(3) 0.0729(14) Uani 1 1 d . . .
H38A H -0.1398 0.4538 0.1745 0.109 Uiso 1 1 calc R . .
H38B H -0.0698 0.4754 0.2097 0.109 Uiso 1 1 calc R . .
H38C H -0.0848 0.3809 0.2263 0.109 Uiso 1 1 calc R . .
C39 C 0.2441(2) 0.1087(2) 0.17289(19) 0.0436(8) Uani 1 1 d . . .
C40 C 0.1671(2) 0.0853(2) 0.15472(19) 0.0384(7) Uani 1 1 d . . .
C41 C 0.1625(2) -0.0095(2) 0.17256(18) 0.0388(7) Uani 1 1 d . . .
C42 C 0.2197(2) -0.0767(2) 0.19967(19) 0.0407(8) Uani 1 1 d . . .
H42A H 0.2678 -0.0674 0.2135 0.049 Uiso 1 1 calc R . .
C43 C 0.2083(3) -0.1578(2) 0.2072(2) 0.0521(9) Uani 1 1 d . . .
H43A H 0.2492 -0.2033 0.2248 0.063 Uiso 1 1 calc R . .
C44 C 0.1380(3) -0.1730(3) 0.1894(2) 0.0550(10) Uani 1 1 d . . .
H44A H 0.1301 -0.2288 0.1952 0.066 Uiso 1 1 calc R . .
C45 C 0.0798(3) -0.1070(3) 0.1633(2) 0.0577(11) Uani 1 1 d . . .
H45A H 0.0309 -0.1173 0.1515 0.069 Uiso 1 1 calc R . .
C46 C 0.0912(2) -0.0245(2) 0.1537(2) 0.0475(9) Uani 1 1 d . . .
C47 C 0.0784(2) 0.1289(2) 0.20108(19) 0.0414(8) Uani 1 1 d . . .
C48 C 0.0622(2) 0.1786(2) 0.25857(19) 0.0404(8) Uani 1 1 d . . .
H48A H 0.1087 0.1893 0.2739 0.048 Uiso 1 1 calc R . .
C49 C -0.0223(2) 0.2131(2) 0.2944(2) 0.0449(8) Uani 1 1 d . . .
H49A H -0.0329 0.2480 0.3336 0.054 Uiso 1 1 calc R . .
C50 C -0.0913(3) 0.1971(2) 0.2737(2) 0.0536(9) Uani 1 1 d . . .
H50A H -0.1487 0.2214 0.2980 0.064 Uiso 1 1 calc R . .
C51 C -0.0755(3) 0.1452(3) 0.2173(3) 0.0600(11) Uani 1 1 d . . .
H51A H -0.1221 0.1333 0.2030 0.072 Uiso 1 1 calc R . .
C52 C 0.0083(3) 0.1113(3) 0.1821(2) 0.0526(10) Uani 1 1 d . . .
C53 C 0.1693(3) 0.1110(2) 0.0622(2) 0.0495(9) Uani 1 1 d . . .
C54 C 0.2345(3) 0.1438(2) -0.0006(2) 0.0616(12) Uani 1 1 d . . .
H54A H 0.2824 0.1562 0.0112 0.074 Uiso 1 1 calc R . .
C55 C 0.2278(5) 0.1583(3) -0.0821(3) 0.088(2) Uani 1 1 d . . .
H55A H 0.2724 0.1792 -0.1262 0.105 Uiso 1 1 calc R . .
C56 C 0.1561(5) 0.1421(3) -0.0983(3) 0.099(2) Uani 1 1 d . . .
H56A H 0.1519 0.1531 -0.1535 0.118 Uiso 1 1 calc R . .
C57 C 0.0913(4) 0.1105(3) -0.0357(3) 0.0810(17) Uani 1 1 d . . .
H57A H 0.0427 0.0999 -0.0476 0.097 Uiso 1 1 calc R . .
C58 C 0.0972(3) 0.0941(3) 0.0452(2) 0.0612(11) Uani 1 1 d . . .
C59 C 0.0358(3) 0.0530(3) 0.1200(3) 0.0600(11) Uani 1 1 d . . .
H59A H -0.0143 0.0406 0.1067 0.072 Uiso 1 1 calc R . .
C60 C 0.2305(2) 0.1863(2) 0.36629(18) 0.0337(7) Uani 1 1 d . . .
C61 C 0.17542(18) 0.15945(19) 0.45341(17) 0.0295(6) Uani 1 1 d . . .
C62 C 0.15076(18) 0.07284(18) 0.46390(17) 0.0291(6) Uani 1 1 d . . .
C63 C 0.16972(19) 0.02435(19) 0.40386(18) 0.0326(7) Uani 1 1 d . . .
H63A H 0.2018 0.0428 0.3494 0.039 Uiso 1 1 calc R . .
C64 C 0.1409(2) -0.0520(2) 0.4248(2) 0.0362(7) Uani 1 1 d . . .
H64A H 0.1533 -0.0852 0.3838 0.043 Uiso 1 1 calc R . .
C65 C 0.0950(2) -0.0802(2) 0.5033(2) 0.0369(7) Uani 1 1 d . . .
H65A H 0.0764 -0.1326 0.5166 0.044 Uiso 1 1 calc R . .
C66 C 0.07594(19) -0.03093(19) 0.5636(2) 0.0350(7) Uani 1 1 d . . .
H66A H 0.0441 -0.0496 0.6181 0.042 Uiso 1 1 calc R . .
C67 C 0.10350(19) 0.04442(19) 0.54327(17) 0.0310(6) Uani 1 1 d . . .
C68 C 0.22304(19) 0.14988(18) 0.52093(17) 0.0294(6) Uani 1 1 d . . .
C69 C 0.3024(2) 0.1695(2) 0.5098(2) 0.0391(7) Uani 1 1 d . . .
H69A H 0.3358 0.1886 0.4561 0.047 Uiso 1 1 calc R . .
C70 C 0.3337(2) 0.1611(2) 0.5785(2) 0.0483(9) Uani 1 1 d . . .
H70A H 0.3878 0.1762 0.5716 0.058 Uiso 1 1 calc R . .
C71 C 0.2858(3) 0.1307(2) 0.6569(2) 0.0487(9) Uani 1 1 d . . .
H71A H 0.3079 0.1236 0.7032 0.058 Uiso 1 1 calc R . .
C72 C 0.2064(2) 0.1109(2) 0.66729(19) 0.0420(8) Uani 1 1 d . . .
H72A H 0.1734 0.0910 0.7210 0.050 Uiso 1 1 calc R . .
C73 C 0.1745(2) 0.11989(19) 0.60003(18) 0.0337(7) Uani 1 1 d . . .
C74 C 0.0893(2) 0.2181(2) 0.48303(19) 0.0346(7) Uani 1 1 d . . .
C75 C 0.0561(3) 0.2956(2) 0.4428(2) 0.0499(9) Uani 1 1 d . . .
H75A H 0.0872 0.3188 0.3895 0.060 Uiso 1 1 calc R . .
C76 C -0.0237(3) 0.3391(3) 0.4811(3) 0.0679(13) Uani 1 1 d . . .
H76A H -0.0460 0.3923 0.4536 0.081 Uiso 1 1 calc R . .
C77 C -0.0701(3) 0.3066(3) 0.5574(3) 0.0631(12) Uani 1 1 d . . .
H77A H -0.1244 0.3367 0.5822 0.076 Uiso 1 1 calc R . .
C78 C -0.0381(2) 0.2302(3) 0.5980(2) 0.0510(9) Uani 1 1 d . . .
H78A H -0.0704 0.2071 0.6508 0.061 Uiso 1 1 calc R . .
C79 C 0.0419(2) 0.1867(2) 0.56170(19) 0.0360(7) Uani 1 1 d . . .
C80 C 0.0866(2) 0.1046(2) 0.60153(18) 0.0360(7) Uani 1 1 d . . .
H80A H 0.0525 0.0836 0.6583 0.043 Uiso 1 1 calc R . .
C81 C 0.4142(3) 0.2958(3) 0.2016(2) 0.0553(10) Uani 1 1 d . . .
C82 C 0.4434(2) 0.3786(2) 0.20353(19) 0.0442(8) Uani 1 1 d . . .
C83 C 0.4269(2) 0.4593(2) 0.13979(18) 0.0424(8) Uani 1 1 d . . .
C84 C 0.3890(2) 0.4713(3) 0.0751(2) 0.0604(12) Uani 1 1 d . . .
H84A H 0.3678 0.4268 0.0668 0.073 Uiso 1 1 calc R . .
C85 C 0.3823(3) 0.5483(4) 0.0231(2) 0.0736(15) Uani 1 1 d . . .
H85A H 0.3578 0.5558 -0.0218 0.088 Uiso 1 1 calc R . .
C86 C 0.4104(3) 0.6130(4) 0.0354(3) 0.0784(16) Uani 1 1 d . . .
H86A H 0.4036 0.6656 -0.0001 0.094 Uiso 1 1 calc R . .
C87 C 0.4493(3) 0.6041(3) 0.0994(2) 0.0578(10) Uani 1 1 d . . .
H87A H 0.4698 0.6493 0.1072 0.069 Uiso 1 1 calc R . .
C88 C 0.4566(2) 0.5262(2) 0.15084(19) 0.0406(8) Uani 1 1 d . . .
C89 C 0.3998(2) 0.4064(2) 0.28766(19) 0.0423(8) Uani 1 1 d . . .
C90 C 0.3353(2) 0.3715(3) 0.3508(2) 0.0506(9) Uani 1 1 d . . .
H90A H 0.3144 0.3255 0.3452 0.061 Uiso 1 1 calc R . .
C91 C 0.3025(3) 0.4058(3) 0.4220(2) 0.0591(11) Uani 1 1 d . . .
H91A H 0.2596 0.3818 0.4659 0.071 Uiso 1 1 calc R . .
C92 C 0.3307(3) 0.4737(3) 0.4307(2) 0.0574(10) Uani 1 1 d . . .
H92A H 0.3063 0.4967 0.4795 0.069 Uiso 1 1 calc R . .
C93 C 0.3951(2) 0.5085(2) 0.3676(2) 0.0463(8) Uani 1 1 d . . .
H93A H 0.4153 0.5551 0.3731 0.056 Uiso 1 1 calc R . .
C94 C 0.4290(2) 0.4743(2) 0.29717(19) 0.0369(7) Uani 1 1 d . . .
C95 C 0.5397(2) 0.3622(2) 0.19628(18) 0.0368(7) Uani 1 1 d . . .
C96 C 0.6018(3) 0.2892(2) 0.1820(2) 0.0518(10) Uani 1 1 d . . .
H96A H 0.5853 0.2409 0.1756 0.062 Uiso 1 1 calc R . .
C97 C 0.6870(3) 0.2894(3) 0.1774(3) 0.0604(11) Uani 1 1 d . . .
H97A H 0.7283 0.2404 0.1675 0.072 Uiso 1 1 calc R . .
C98 C 0.7140(3) 0.3555(3) 0.1862(3) 0.0622(11) Uani 1 1 d . . .
H98A H 0.7729 0.3528 0.1835 0.075 Uiso 1 1 calc R . .
C99 C 0.6550(2) 0.4268(3) 0.1992(2) 0.0498(9) Uani 1 1 d . . .
H99A H 0.6737 0.4745 0.2041 0.060 Uiso 1 1 calc R . .
C100 C 0.5685(2) 0.4306(2) 0.20534(18) 0.0362(7) Uani 1 1 d . . .
C101 C 0.4981(2) 0.5048(2) 0.22207(19) 0.0375(7) Uani 1 1 d . . .
H10A H 0.5198 0.5530 0.2288 0.045 Uiso 1 1 calc R . .

loop_
_atom_site_aniso_label
_atom_site_aniso_U_11
_atom_site_aniso_U_22
_atom_site_aniso_U_33
_atom_site_aniso_U_23
_atom_site_aniso_U_13
_atom_site_aniso_U_12
Fe1 0.0376(3) 0.0474(3) 0.0279(3) -0.0090(2) -0.00604(19) -0.0133(2)
Na1 0.0310(6) 0.0977(11) 0.0085(5) 0.0012(6) -0.0038(4) -0.0293(7)
O1 0.0567(15) 0.0577(15) 0.0177(10) 0.0034(10) -0.0107(10) -0.0190(12)
O2 0.0683(18) 0.0660(18) 0.0378(14) -0.0009(12) -0.0170(13) -0.0133(15)
O3 0.0584(17) 0.087(2) 0.0405(16) -0.0182(14) 0.0075(13) -0.0118(15)
O4 0.0459(16) 0.0703(19) 0.0517(16) -0.0074(14) 0.0120(12) 0.0037(13)
O5 0.0522(16) 0.0746(19) 0.0560(16) -0.0087(14) -0.0224(13) -0.0227(14)
O6 0.079(2) 0.0571(18) 0.0669(19) -0.0226(14) 0.0109(15) -0.0304(15)
O7 0.0531(16) 0.0647(17) 0.0352(13) -0.0055(12) 0.0099(11) -0.0138(13)
O8 0.0527(16) 0.090(2) 0.0352(13) 0.0264(14) -0.0144(12) -0.0202(14)
O9 0.0624(17) 0.096(2) 0.0504(16) -0.0283(15) -0.0063(14) -0.0414(16)
O10 0.0706(19) 0.0576(17) 0.0659(19) -0.0115(15) -0.0097(15) -0.0283(15)
N1 0.0510(17) 0.0476(16) 0.0202(12) -0.0008(11) -0.0114(11) -0.0151(14)
N2 0.0482(18) 0.065(2) 0.0320(15) -0.0185(14) 0.0023(13) -0.0072(15)
C1 0.083(3) 0.070(3) 0.0211(16) 0.0105(16) -0.0171(17) -0.032(2)
C2 0.053(2) 0.0432(19) 0.0335(18) 0.0030(15) -0.0224(16) -0.0179(17)
C3 0.0463(19) 0.062(2) 0.0216(15) -0.0026(15) -0.0092(14) -0.0227(17)
C4 0.048(2) 0.069(3) 0.0383(19) -0.0018(18) -0.0107(16) -0.0089(18)
C5 0.049(2) 0.078(3) 0.0271(17) -0.0060(17) -0.0003(15) -0.015(2)
C6 0.053(2) 0.057(2) 0.0235(16) -0.0026(15) -0.0085(14) -0.0233(17)
C7 0.063(2) 0.049(2) 0.0273(17) -0.0028(14) -0.0151(15) -0.0188(17)
C8 0.052(2) 0.056(2) 0.0265(17) -0.0031(15) -0.0106(14) -0.0207(17)
C9 0.050(2) 0.0414(18) 0.0267(17) -0.0035(14) -0.0086(14) -0.0158(15)
C10 0.0491(19) 0.0396(17) 0.0215(14) -0.0027(13) -0.0067(13) -0.0178(15)
C11 0.0381(17) 0.0335(16) 0.0244(15) -0.0014(12) -0.0116(12) -0.0039(13)
C12 0.0338(16) 0.0336(15) 0.0227(14) -0.0066(12) -0.0086(12) -0.0038(12)
C13 0.0313(16) 0.0385(17) 0.0241(14) -0.0077(12) -0.0072(12) 0.0033(13)
C14 0.0325(16) 0.0436(17) 0.0211(14) -0.0111(13) -0.0048(12) -0.0035(13)
C15 0.0304(16) 0.059(2) 0.0284(16) -0.0168(15) -0.0043(13) -0.0039(15)
C16 0.0382(18) 0.062(2) 0.0324(17) -0.0165(16) 0.0019(14) -0.0182(16)
C17 0.052(2) 0.0472(19) 0.0275(16) -0.0065(14) -0.0071(14) -0.0172(16)
C18 0.0397(17) 0.0373(16) 0.0253(15) -0.0071(13) -0.0088(13) -0.0065(13)
C19 0.0318(15) 0.0390(16) 0.0166(13) -0.0092(12) -0.0038(11) -0.0048(13)
C20 0.0417(17) 0.0366(16) 0.0218(14) -0.0042(12) -0.0034(12) -0.0088(14)
C21 0.058(2) 0.0393(19) 0.0388(18) -0.0109(15) -0.0089(16) 0.0006(16)
C22 0.093(3) 0.0364(19) 0.051(2) -0.0181(17) -0.017(2) -0.009(2)
C23 0.086(3) 0.049(2) 0.046(2) -0.0111(17) -0.023(2) -0.023(2)
C24 0.054(2) 0.048(2) 0.0269(16) -0.0002(14) -0.0135(14) -0.0166(16)
C25 0.0402(17) 0.0326(15) 0.0207(14) -0.0026(12) -0.0063(12) -0.0092(13)
C26 0.0309(15) 0.0367(16) 0.0230(14) -0.0023(12) -0.0093(12) -0.0044(13)
C27 0.0338(15) 0.0290(14) 0.0210(14) -0.0024(11) -0.0080(12) -0.0069(12)
C28 0.0295(15) 0.0324(15) 0.0263(15) -0.0060(12) -0.0059(12) -0.0028(12)
C29 0.0405(17) 0.0333(16) 0.0245(15) -0.0052(12) -0.0017(12) -0.0134(13)
C30 0.0475(19) 0.0383(17) 0.0298(16) -0.0085(14) -0.0013(14) -0.0135(15)
C31 0.051(2) 0.0397(18) 0.0326(17) -0.0087(14) 0.0019(15) -0.0141(15)
C32 0.0415(19) 0.064(2) 0.0354(18) -0.0157(17) 0.0034(15) -0.0150(17)
C33 0.052(2) 0.0364(17) 0.0293(16) -0.0081(14) 0.0055(14) -0.0112(15)
C34 0.050(2) 0.048(2) 0.0383(19) -0.0076(16) -0.0048(16) -0.0055(16)
C35 0.044(2) 0.055(2) 0.043(2) -0.0072(17) -0.0027(16) -0.0049(17)
C36 0.042(2) 0.0454(19) 0.0386(19) -0.0088(15) 0.0059(15) -0.0073(15)
C37 0.055(2) 0.052(2) 0.041(2) -0.0108(17) 0.0073(17) -0.0092(18)
C38 0.054(2) 0.064(3) 0.066(3) -0.009(2) 0.024(2) 0.001(2)
C39 0.053(2) 0.055(2) 0.0227(16) -0.0149(15) 0.0063(15) -0.0238(18)
C40 0.0470(19) 0.0445(18) 0.0274(16) -0.0094(14) -0.0120(14) -0.0091(15)
C41 0.0419(18) 0.055(2) 0.0232(15) -0.0116(14) -0.0079(13) -0.0120(15)
C42 0.0438(19) 0.053(2) 0.0269(16) -0.0086(14) -0.0085(14) -0.0119(16)
C43 0.065(2) 0.052(2) 0.0384(19) -0.0043(16) -0.0131(17) -0.0128(19)
C44 0.074(3) 0.053(2) 0.043(2) -0.0095(17) -0.0119(19) -0.025(2)
C45 0.057(2) 0.083(3) 0.049(2) -0.023(2) -0.0115(18) -0.035(2)
C46 0.047(2) 0.066(2) 0.0387(19) -0.0190(17) -0.0133(16) -0.0152(18)
C47 0.0460(19) 0.050(2) 0.0291(16) -0.0058(14) -0.0154(14) -0.0036(15)
C48 0.0448(19) 0.0447(19) 0.0302(16) -0.0013(14) -0.0118(14) -0.0080(15)
C49 0.055(2) 0.0417(19) 0.0322(17) -0.0043(14) -0.0096(15) -0.0025(16)
C50 0.054(2) 0.051(2) 0.049(2) -0.0099(17) -0.0168(18) 0.0094(18)
C51 0.049(2) 0.076(3) 0.059(2) -0.017(2) -0.0292(19) 0.006(2)
C52 0.056(2) 0.064(2) 0.046(2) -0.0184(18) -0.0298(18) 0.0053(19)
C53 0.078(3) 0.0402(19) 0.0291(17) -0.0115(15) -0.0173(17) 0.0018(18)
C54 0.107(3) 0.0358(19) 0.0313(19) -0.0065(15) -0.005(2) -0.008(2)
C55 0.178(6) 0.036(2) 0.029(2) -0.0067(17) -0.008(3) -0.004(3)
C56 0.193(7) 0.056(3) 0.036(3) -0.014(2) -0.051(4) 0.032(4)
C57 0.124(4) 0.073(3) 0.048(3) -0.028(2) -0.050(3) 0.032(3)
C58 0.085(3) 0.060(2) 0.046(2) -0.0230(19) -0.038(2) 0.013(2)
C59 0.058(2) 0.084(3) 0.055(2) -0.032(2) -0.032(2) -0.001(2)
C60 0.0435(18) 0.0440(18) 0.0220(15) -0.0074(14) -0.0082(13) -0.0229(15)
C61 0.0294(15) 0.0368(16) 0.0218(14) -0.0015(12) -0.0066(12) -0.0087(12)
C62 0.0255(14) 0.0358(16) 0.0249(14) -0.0036(12) -0.0074(11) -0.0043(12)
C63 0.0333(16) 0.0381(16) 0.0273(15) -0.0085(13) -0.0070(12) -0.0062(13)
C64 0.0377(17) 0.0359(17) 0.0397(18) -0.0124(14) -0.0165(14) -0.0013(13)
C65 0.0364(17) 0.0316(16) 0.0455(19) -0.0011(14) -0.0171(14) -0.0089(13)
C66 0.0277(15) 0.0388(17) 0.0355(17) 0.0014(13) -0.0084(13) -0.0083(13)
C67 0.0298(15) 0.0402(17) 0.0233(14) -0.0034(12) -0.0054(11) -0.0111(13)
C68 0.0357(16) 0.0314(15) 0.0242(14) -0.0065(12) -0.0093(12) -0.0084(12)
C69 0.0363(17) 0.0403(18) 0.0421(18) -0.0047(14) -0.0117(14) -0.0100(14)
C70 0.0415(19) 0.049(2) 0.066(2) -0.0197(18) -0.0248(18) -0.0074(16)
C71 0.061(2) 0.049(2) 0.047(2) -0.0140(17) -0.0329(18) -0.0010(17)
C72 0.059(2) 0.0436(19) 0.0241(16) -0.0058(14) -0.0140(15) -0.0061(16)
C73 0.0397(17) 0.0372(17) 0.0257(15) -0.0067(13) -0.0075(13) -0.0097(13)
C74 0.0386(17) 0.0389(17) 0.0336(16) -0.0119(13) -0.0143(13) -0.0088(14)
C75 0.068(2) 0.043(2) 0.047(2) -0.0119(16) -0.0304(19) -0.0021(18)
C76 0.074(3) 0.054(2) 0.089(3) -0.029(2) -0.052(3) 0.021(2)
C77 0.046(2) 0.078(3) 0.072(3) -0.043(2) -0.025(2) 0.017(2)
C78 0.0359(18) 0.071(3) 0.054(2) -0.034(2) -0.0103(16) -0.0034(18)
C79 0.0328(16) 0.0479(19) 0.0340(16) -0.0176(14) -0.0092(13) -0.0090(14)
C80 0.0379(17) 0.0463(18) 0.0231(15) -0.0054(13) -0.0010(12) -0.0159(14)
C81 0.048(2) 0.084(3) 0.0370(19) -0.019(2) 0.0061(17) -0.033(2)
C82 0.062(2) 0.054(2) 0.0244(16) -0.0117(14) -0.0037(15) -0.0302(18)
C83 0.0355(17) 0.071(2) 0.0200(15) -0.0091(15) -0.0025(13) -0.0132(16)
C84 0.0380(19) 0.119(4) 0.0287(18) -0.020(2) -0.0074(15) -0.017(2)
C85 0.045(2) 0.134(5) 0.034(2) -0.027(3) -0.0182(17) 0.020(3)
C86 0.075(3) 0.089(4) 0.035(2) 0.002(2) -0.012(2) 0.038(3)
C87 0.066(3) 0.053(2) 0.039(2) -0.0078(17) -0.0057(18) 0.0084(19)
C88 0.0430(18) 0.0473(19) 0.0287(16) -0.0095(14) -0.0064(14) -0.0033(15)
C89 0.0470(19) 0.062(2) 0.0226(15) -0.0102(15) -0.0043(13) -0.0217(17)
C90 0.053(2) 0.073(3) 0.0304(17) -0.0112(17) -0.0009(15) -0.0298(19)
C91 0.053(2) 0.089(3) 0.0326(19) -0.0126(19) 0.0001(16) -0.022(2)
C92 0.057(2) 0.081(3) 0.0312(18) -0.0223(19) -0.0074(17) 0.001(2)
C93 0.054(2) 0.051(2) 0.0369(18) -0.0154(16) -0.0149(16) -0.0037(17)
C94 0.0422(18) 0.0432(18) 0.0275(16) -0.0078(13) -0.0113(13) -0.0074(14)
C95 0.054(2) 0.0363(17) 0.0192(14) -0.0020(12) -0.0063(13) -0.0146(15)
C96 0.086(3) 0.042(2) 0.0260(17) -0.0060(14) -0.0054(17) -0.0203(19)
C97 0.050(2) 0.069(3) 0.056(2) -0.005(2) -0.0196(19) 0.001(2)
C98 0.055(2) 0.074(3) 0.061(3) -0.018(2) -0.021(2) -0.004(2)
C99 0.049(2) 0.068(2) 0.0371(19) -0.0119(17) -0.0133(16) -0.0152(19)
C100 0.0499(19) 0.0386(17) 0.0219(14) -0.0041(13) -0.0112(13) -0.0101(14)
C101 0.0484(19) 0.0366(17) 0.0315(16) -0.0101(13) -0.0102(14) -0.0113(14)

loop_
_geom_bond_atom_site_label_1
_geom_bond_atom_site_label_2
_geom_bond_distance
_geom_bond_site_symmetry_2
_geom_bond_publ_flag
Fe1 O7 2.058(2) . ?
Fe1 O10 2.161(3) . ?
Fe1 N1 2.202(3) . ?
Fe1 O5 2.290(3) . ?
Fe1 O1 2.363(2) . ?
Fe1 O9 2.363(3) . ?
Fe1 Na1 3.1603(15) . ?
Na1 O6 2.143(3) . ?
Na1 O8 2.232(3) . ?
Na1 O9 2.287(3) . ?
Na1 O3 2.382(3) . ?
Na1 N2 2.508(3) . ?
Na1 C37 3.120(5) . ?
O1 C2 1.326(4) . ?
O1 C1 1.472(4) . ?
O2 C2 1.202(4) . ?
O3 C37 1.211(5) . ?
O4 C37 1.303(5) . ?
O4 C38 1.466(4) . ?
O5 C39 1.206(5) . ?
O6 C39 1.263(4) . ?
O7 C60 1.244(4) . ?
O8 C60 1.224(4) . ?
O9 C81 1.178(5) . ?
O10 C81 1.263(5) . ?
N1 C3 1.338(5) . ?
N1 C7 1.339(4) . ?
N2 C36 1.324(5) . ?
N2 C32 1.337(4) . ?
C2 C3 1.509(4) . ?
C3 C4 1.395(5) . ?
C4 C5 1.394(5) . ?
C5 C6 1.386(6) . ?
C6 C7 1.400(5) . ?
C6 C8 1.429(5) . ?
C8 C9 1.200(5) . ?
C9 C10 1.429(4) . ?
C10 C11 1.403(4) . ?
C10 C29 1.416(5) . ?
C11 C12 1.379(4) . ?
C12 C27 1.406(4) . ?
C12 C13 1.513(4) . ?
C13 C20 1.519(4) . ?
C13 C14 1.524(4) . ?
C14 C15 1.385(4) . ?
C14 C19 1.399(4) . ?
C15 C16 1.393(5) . ?
C16 C17 1.379(5) . ?
C17 C18 1.401(5) . ?
C18 C19 1.385(4) . ?
C19 C26 1.513(4) . ?
C20 C21 1.382(5) . ?
C20 C25 1.405(4) . ?
C21 C22 1.385(5) . ?
C22 C23 1.377(6) . ?
C23 C24 1.399(5) . ?
C24 C25 1.375(4) . ?
C25 C26 1.528(4) . ?
C26 C27 1.528(4) . ?
C27 C28 1.380(4) . ?
C28 C29 1.401(4) . ?
C29 C30 1.428(4) . ?
C30 C31 1.198(5) . ?
C31 C33 1.438(4) . ?
C32 C33 1.393(5) . ?
C33 C34 1.378(5) . ?
C34 C35 1.391(5) . ?
C35 C36 1.373(5) . ?
C36 C37 1.506(5) . ?
C39 C40 1.550(5) . ?
C40 C47 1.547(5) . ?
C40 C53 1.548(4) . ?
C40 C41 1.556(5) . ?
C41 C42 1.375(5) . ?
C41 C46 1.403(5) . ?
C42 C43 1.382(5) . ?
C43 C44 1.376(6) . ?
C44 C45 1.368(6) . ?
C45 C46 1.402(6) . ?
C46 C59 1.502(6) . ?
C47 C48 1.373(5) . ?
C47 C52 1.404(5) . ?
C48 C49 1.391(5) . ?
C49 C50 1.390(5) . ?
C50 C51 1.386(6) . ?
C51 C52 1.377(6) . ?
C52 C59 1.521(5) . ?
C53 C54 1.387(6) . ?
C53 C58 1.412(6) . ?
C54 C55 1.407(6) . ?
C55 C56 1.393(9) . ?
C56 C57 1.374(9) . ?
C57 C58 1.390(5) . ?
C58 C59 1.511(7) . ?
C60 C61 1.531(4) . ?
C61 C74 1.547(4) . ?
C61 C62 1.550(4) . ?
C61 C68 1.554(4) . ?
C62 C63 1.389(4) . ?
C62 C67 1.392(4) . ?
C63 C64 1.395(4) . ?
C64 C65 1.372(5) . ?
C65 C66 1.401(5) . ?
C66 C67 1.371(4) . ?
C67 C80 1.515(4) . ?
C68 C69 1.371(4) . ?
C68 C73 1.403(4) . ?
C69 C70 1.398(5) . ?
C70 C71 1.392(6) . ?
C71 C72 1.374(5) . ?
C72 C73 1.381(4) . ?
C73 C80 1.522(4) . ?
C74 C75 1.389(5) . ?
C74 C79 1.397(5) . ?
C75 C76 1.400(6) . ?
C76 C77 1.367(7) . ?
C77 C78 1.372(6) . ?
C78 C79 1.391(5) . ?
C79 C80 1.512(5) . ?
C81 C82 1.578(5) . ?
C82 C95 1.519(5) . ?
C82 C89 1.548(4) . ?
C82 C83 1.553(5) . ?
C83 C84 1.393(5) . ?
C83 C88 1.395(5) . ?
C84 C85 1.385(7) . ?
C85 C86 1.356(8) . ?
C86 C87 1.401(6) . ?
C87 C88 1.393(5) . ?
C88 C101 1.517(4) . ?
C89 C94 1.395(5) . ?
C89 C90 1.397(5) . ?
C90 C91 1.392(5) . ?
C91 C92 1.379(6) . ?
C92 C93 1.396(6) . ?
C93 C94 1.379(5) . ?
C94 C101 1.521(5) . ?
C95 C100 1.396(4) . ?
C95 C96 1.418(5) . ?
C96 C97 1.384(6) . ?
C97 C98 1.340(6) . ?
C98 C99 1.370(6) . ?
C99 C100 1.386(5) . ?
C100 C101 1.506(5) . ?
